data_4303332
loop_
_publ_author_name
'David V. Partyka'
'Nihal Deligonul'

_publ_section_title
;
Phosphine- and Carbene-Ligated Silver Acetate: Easily-Accessed Synthons for
Reactions with Silylated Nucleophiles
;
_journal_name_full 'Inorganic Chemistry'
_journal_page_first 9463
_journal_page_last 9475
_journal_paper_doi 10.1021/ic901371g
_journal_volume 48
_journal_year 2009
_chemical_formula_sum 'C19 H33 Ag N P S'
_chemical_formula_weight 446.36
_chemical_name_systematic
;
 ?
;
_space_group_IT_number 14
_symmetry_cell_setting monoclinic
_symmetry_space_group_name_Hall '-P 2ybc'
_symmetry_space_group_name_H-M 'P 1 21/c 1'
_atom_sites_solution_hydrogens geom
_atom_sites_solution_primary direct
_atom_sites_solution_secondary difmap
_audit_creation_method SHELXL-97
_cell_angle_alpha 90.00
_cell_angle_beta 98.4680(10)
_cell_angle_gamma 90.00
_cell_formula_units_Z 4
_cell_length_a 8.6533(6)
_cell_length_b 24.8159(17)
_cell_length_c 9.5044(7)
_cell_measurement_reflns_used 9928
_cell_measurement_temperature 100(2)
_cell_measurement_theta_max 28.59
_cell_measurement_theta_min 2.32
_cell_volume 2018.7(2)
_computing_cell_refinement 'Bruker SMART'
_computing_data_collection 'Bruker SMART'
_computing_data_reduction 'Bruker SAINT'
_computing_molecular_graphics 'Bruker SHELXTL'
_computing_publication_material 'Bruker SHELXTL'
_computing_structure_refinement 'SHELXL-97 (Sheldrick, 1997)'
_computing_structure_solution 'SHELXS-97 (Sheldrick, 1990)'
_diffrn_ambient_temperature 100(2)
_diffrn_measured_fraction_theta_full 0.996
_diffrn_measured_fraction_theta_max 0.996
_diffrn_measurement_device_type 'Bruker AXS APEX II CCD area detector'
_diffrn_measurement_method 'phi and omega scans'
_diffrn_radiation_monochromator graphite
_diffrn_radiation_source 'fine-focus sealed tube'
_diffrn_radiation_type MoK\a
_diffrn_radiation_wavelength 0.71073
_diffrn_reflns_av_R_equivalents 0.0300
_diffrn_reflns_av_sigmaI/netI 0.0243
_diffrn_reflns_limit_h_max 11
_diffrn_reflns_limit_h_min -11
_diffrn_reflns_limit_k_max 32
_diffrn_reflns_limit_k_min -32
_diffrn_reflns_limit_l_max 12
_diffrn_reflns_limit_l_min -12
_diffrn_reflns_number 23534
_diffrn_reflns_theta_full 27.50
_diffrn_reflns_theta_max 27.50
_diffrn_reflns_theta_min 1.64
_diffrn_standards_decay_% 0
_diffrn_standards_number 0
_exptl_absorpt_coefficient_mu 1.181
_exptl_absorpt_correction_T_max 0.8961
_exptl_absorpt_correction_T_min 0.7146
_exptl_absorpt_correction_type multi-scan
_exptl_absorpt_process_details 'AXScale in APEX2 (Bruker, 2004)'
_exptl_crystal_colour colourless
_exptl_crystal_density_diffrn 1.469
_exptl_crystal_density_meas ?
_exptl_crystal_density_method .
_exptl_crystal_description irregular
_exptl_crystal_F_000 928
_exptl_crystal_size_max 0.31
_exptl_crystal_size_mid 0.10
_exptl_crystal_size_min 0.10
_refine_diff_density_max 0.688
_refine_diff_density_min -0.533
_refine_diff_density_rms 0.158
_refine_ls_extinction_coef 0.0084(6)
_refine_ls_extinction_expression Fc^*^=kFc[1+0.001xFc^2^\l^3^/sin(2\q)]^-1/4^
_refine_ls_extinction_method SHELXL
_refine_ls_goodness_of_fit_ref 1.238
_refine_ls_hydrogen_treatment constr
_refine_ls_matrix_type full
_refine_ls_number_parameters 209
_refine_ls_number_reflns 4626
_refine_ls_number_restraints 0
_refine_ls_restrained_S_all 1.238
_refine_ls_R_factor_all 0.0341
_refine_ls_R_factor_gt 0.0298
_refine_ls_shift/su_max 0.004
_refine_ls_shift/su_mean 0.001
_refine_ls_structure_factor_coef Fsqd
_refine_ls_weighting_details 'calc w=1/[\s^2^(Fo^2^)+(0.0458P)^2^+2.2091P] where P=(Fo^2^+2Fc^2^)/3'
_refine_ls_weighting_scheme calc
_refine_ls_wR_factor_gt 0.0887
_refine_ls_wR_factor_ref 0.0977
_reflns_number_gt 4196
_reflns_number_total 4626
_reflns_threshold_expression >2sigma(I)
_cod_data_source_file ic901371g_si_001_03.cif
_cod_data_source_block nd012209b_0m
_cod_depositor_comments
;
The following automatic conversions were performed:
'_symmetry_cell_setting' value 'Monoclinic' changed to 'monoclinic'
according to '/home/saulius/struct/CIF-dictionaries/cif_core.dic'
dictionary named 'cif_core.dic' version 2.4.1 from 2010-06-29.

Automatic conversion script
Id: cif_fix_enum 1527 2010-12-29 10:47:43Z saulius 
;
_cod_database_code 4303332

loop_
_symmetry_equiv_pos_as_xyz
'x, y, z'
'-x, y+1/2, -z+1/2'
'-x, -y, -z'
'x, -y-1/2, z-1/2'

loop_
_atom_site_label
_atom_site_type_symbol
_atom_site_fract_x
_atom_site_fract_y
_atom_site_fract_z
_atom_site_U_iso_or_equiv
_atom_site_adp_type
_atom_site_occupancy
_atom_site_symmetry_multiplicity
_atom_site_calc_flag
_atom_site_refinement_flags
_atom_site_disorder_assembly
_atom_site_disorder_group
Ag1 Ag 0.26980(2) 0.553937(9) 0.60847(2) 0.02003(10) Uani 1 1 d . . .
P1 P 0.07084(8) 0.61181(3) 0.66338(7) 0.01343(16) Uani 1 1 d . . .
S1 S 0.44711(8) 0.61183(3) 0.45705(8) 0.02131(17) Uani 1 1 d . . .
C19 C -0.1858(3) 0.61083(12) 0.8237(3) 0.0201(6) Uani 1 1 d . . .
H19A H -0.2163 0.6466 0.7827 0.024 Uiso 1 1 calc R . .
H19B H -0.1135 0.6165 0.9133 0.024 Uiso 1 1 calc R . .
C14 C -0.1031(3) 0.57905(11) 0.7198(3) 0.0154(5) Uani 1 1 d . . .
H14 H -0.1806 0.5742 0.6318 0.019 Uiso 1 1 calc R . .
C2 C -0.0044(3) 0.65184(11) 0.5057(3) 0.0171(5) Uani 1 1 d . . .
H2 H 0.0840 0.6750 0.4850 0.021 Uiso 1 1 calc R . .
C7 C -0.1389(3) 0.68984(12) 0.5222(3) 0.0223(6) Uani 1 1 d . . .
H7A H -0.1063 0.7149 0.6021 0.027 Uiso 1 1 calc R . .
H7B H -0.2290 0.6687 0.5450 0.027 Uiso 1 1 calc R . .
C13 C 0.2315(3) 0.63001(12) 0.9319(3) 0.0198(6) Uani 1 1 d . . .
H13A H 0.1561 0.6060 0.9699 0.024 Uiso 1 1 calc R . .
H13B H 0.3153 0.6073 0.9027 0.024 Uiso 1 1 calc R . .
C18 C -0.3311(3) 0.58093(14) 0.8553(3) 0.0248(6) Uani 1 1 d . . .
H18A H -0.3784 0.6011 0.9280 0.030 Uiso 1 1 calc R . .
H18B H -0.4086 0.5794 0.7677 0.030 Uiso 1 1 calc R . .
C8 C 0.1482(3) 0.66028(11) 0.8021(3) 0.0154(5) Uani 1 1 d . . .
H8 H 0.0588 0.6809 0.8313 0.018 Uiso 1 1 calc R . .
C10 C 0.3305(3) 0.73880(11) 0.8646(3) 0.0203(6) Uani 1 1 d . . .
H10A H 0.4066 0.7628 0.8274 0.024 Uiso 1 1 calc R . .
H10B H 0.2467 0.7616 0.8935 0.024 Uiso 1 1 calc R . .
C16 C -0.2083(4) 0.49269(13) 0.8061(3) 0.0262(6) Uani 1 1 d . . .
H16A H -0.2788 0.4873 0.7153 0.031 Uiso 1 1 calc R . .
H16B H -0.1784 0.4568 0.8467 0.031 Uiso 1 1 calc R . .
C15 C -0.0620(3) 0.52276(12) 0.7776(3) 0.0216(6) Uani 1 1 d . . .
H15A H 0.0124 0.5255 0.8670 0.026 Uiso 1 1 calc R . .
H15B H -0.0106 0.5023 0.7080 0.026 Uiso 1 1 calc R . .
C9 C 0.2601(3) 0.70022(11) 0.7473(3) 0.0189(6) Uani 1 1 d . . .
H9A H 0.3451 0.6802 0.7112 0.023 Uiso 1 1 calc R . .
H9B H 0.2031 0.7211 0.6673 0.023 Uiso 1 1 calc R . .
C12 C 0.3023(4) 0.66884(13) 1.0482(3) 0.0250(6) Uani 1 1 d . . .
H12A H 0.2175 0.6888 1.0848 0.030 Uiso 1 1 calc R . .
H12B H 0.3602 0.6481 1.1281 0.030 Uiso 1 1 calc R . .
C4 C -0.0973(4) 0.64716(16) 0.2421(3) 0.0340(8) Uani 1 1 d . . .
H4A H -0.0076 0.6683 0.2184 0.041 Uiso 1 1 calc R . .
H4B H -0.1307 0.6222 0.1622 0.041 Uiso 1 1 calc R . .
C11 C 0.4119(3) 0.70848(12) 0.9933(3) 0.0221(6) Uani 1 1 d . . .
H11A H 0.5032 0.6889 0.9671 0.027 Uiso 1 1 calc R . .
H11B H 0.4504 0.7345 1.0695 0.027 Uiso 1 1 calc R . .
C5 C -0.2302(4) 0.68494(15) 0.2589(3) 0.0332(8) Uani 1 1 d . . .
H5A H -0.3240 0.6636 0.2714 0.040 Uiso 1 1 calc R . .
H5B H -0.2557 0.7069 0.1716 0.040 Uiso 1 1 calc R . .
C6 C -0.1879(4) 0.72203(14) 0.3863(4) 0.0323(8) Uani 1 1 d . . .
H6A H -0.2791 0.7448 0.3979 0.039 Uiso 1 1 calc R . .
H6B H -0.1013 0.7461 0.3691 0.039 Uiso 1 1 calc R . .
C17 C -0.2936(4) 0.52393(14) 0.9085(3) 0.0265(7) Uani 1 1 d . . .
H17A H -0.2278 0.5254 1.0030 0.032 Uiso 1 1 calc R . .
H17B H -0.3918 0.5050 0.9196 0.032 Uiso 1 1 calc R . .
C3 C -0.0456(4) 0.61469(13) 0.3765(3) 0.0231(6) Uani 1 1 d . . .
H3A H 0.0467 0.5927 0.3638 0.028 Uiso 1 1 calc R . .
H3B H -0.1307 0.5899 0.3935 0.028 Uiso 1 1 calc R . .
C1 C 0.5491(3) 0.55966(11) 0.4175(3) 0.0191(6) Uani 1 1 d . . .
N1 N 0.6216(3) 0.52317(10) 0.3906(3) 0.0237(5) Uani 1 1 d . . .

loop_
_atom_site_aniso_label
_atom_site_aniso_U_11
_atom_site_aniso_U_22
_atom_site_aniso_U_33
_atom_site_aniso_U_23
_atom_site_aniso_U_13
_atom_site_aniso_U_12
Ag1 0.01511(14) 0.02067(14) 0.02489(15) -0.00505(8) 0.00488(9) 0.00284(7)
P1 0.0126(3) 0.0124(3) 0.0156(3) -0.0010(2) 0.0029(2) -0.0003(2)
S1 0.0206(3) 0.0163(3) 0.0285(4) 0.0020(3) 0.0087(3) 0.0027(3)
C19 0.0167(13) 0.0225(14) 0.0219(14) 0.0023(11) 0.0063(11) 0.0017(11)
C14 0.0143(12) 0.0182(13) 0.0141(12) -0.0003(10) 0.0032(10) -0.0009(10)
C2 0.0166(12) 0.0178(13) 0.0168(13) 0.0012(10) 0.0018(10) -0.0032(10)
C7 0.0221(14) 0.0206(14) 0.0233(15) 0.0038(12) 0.0002(11) 0.0029(11)
C13 0.0210(14) 0.0188(14) 0.0185(13) 0.0025(11) -0.0010(10) -0.0015(11)
C18 0.0166(14) 0.0342(17) 0.0251(15) 0.0053(13) 0.0081(11) 0.0033(12)
C8 0.0167(12) 0.0135(12) 0.0157(12) 0.0006(10) 0.0016(10) -0.0007(10)
C10 0.0205(14) 0.0162(13) 0.0241(15) -0.0022(11) 0.0028(11) -0.0038(11)
C16 0.0284(16) 0.0214(15) 0.0306(16) 0.0024(13) 0.0101(13) -0.0069(12)
C15 0.0219(14) 0.0176(14) 0.0268(15) 0.0035(11) 0.0084(12) -0.0002(11)
C9 0.0218(14) 0.0158(13) 0.0187(14) 0.0005(11) 0.0020(11) -0.0044(10)
C12 0.0271(15) 0.0271(16) 0.0199(14) 0.0002(12) 0.0002(12) -0.0048(13)
C4 0.0302(17) 0.053(2) 0.0182(15) 0.0001(15) 0.0029(12) -0.0145(16)
C11 0.0206(14) 0.0209(14) 0.0234(15) -0.0044(11) -0.0020(11) -0.0019(11)
C5 0.0240(16) 0.048(2) 0.0252(16) 0.0163(15) -0.0056(12) -0.0123(14)
C6 0.0246(16) 0.0323(18) 0.0374(19) 0.0142(15) -0.0040(13) -0.0015(13)
C17 0.0221(15) 0.0318(17) 0.0273(16) 0.0076(13) 0.0094(12) -0.0024(12)
C3 0.0233(14) 0.0298(16) 0.0166(13) -0.0049(12) 0.0039(11) -0.0066(12)
C1 0.0159(13) 0.0193(14) 0.0224(14) 0.0038(11) 0.0034(11) -0.0013(10)
N1 0.0191(12) 0.0193(12) 0.0344(14) 0.0007(11) 0.0092(10) 0.0015(10)

loop_
_atom_type_symbol
_atom_type_description
_atom_type_scat_dispersion_real
_atom_type_scat_dispersion_imag
_atom_type_scat_source
C C 0.0033 0.0016 'International Tables Vol C Tables 4.2.6.8 and 6.1.1.4'
H H 0.0000 0.0000 'International Tables Vol C Tables 4.2.6.8 and 6.1.1.4'
N N 0.0061 0.0033 'International Tables Vol C Tables 4.2.6.8 and 6.1.1.4'
P P 0.1023 0.0942 'International Tables Vol C Tables 4.2.6.8 and 6.1.1.4'
S S 0.1246 0.1234 'International Tables Vol C Tables 4.2.6.8 and 6.1.1.4'
Ag Ag -0.8971 1.1015 'International Tables Vol C Tables 4.2.6.8 and 6.1.1.4'

loop_
_geom_angle_atom_site_label_1
_geom_angle_atom_site_label_2
_geom_angle_atom_site_label_3
_geom_angle
_geom_angle_site_symmetry_1
_geom_angle_site_symmetry_3
_geom_angle_publ_flag
N1 Ag1 P1 151.84(7) 3_666 . ?
N1 Ag1 S1 101.36(7) 3_666 . ?
P1 Ag1 S1 106.71(2) . . ?
C2 P1 C8 106.24(12) . . ?
C2 P1 C14 105.52(12) . . ?
C8 P1 C14 107.73(12) . . ?
C2 P1 Ag1 109.37(9) . . ?
C8 P1 Ag1 110.90(9) . . ?
C14 P1 Ag1 116.49(9) . . ?
C1 S1 Ag1 94.03(10) . . ?
C14 C19 C18 110.8(2) . . ?
C14 C19 H19A 109.5 . . ?
C18 C19 H19A 109.5 . . ?
C14 C19 H19B 109.5 . . ?
C18 C19 H19B 109.5 . . ?
H19A C19 H19B 108.1 . . ?
C19 C14 C15 110.4(2) . . ?
C19 C14 P1 116.03(19) . . ?
C15 C14 P1 110.47(18) . . ?
C19 C14 H14 106.5 . . ?
C15 C14 H14 106.5 . . ?
P1 C14 H14 106.5 . . ?
C7 C2 C3 111.3(2) . . ?
C7 C2 P1 115.8(2) . . ?
C3 C2 P1 109.9(2) . . ?
C7 C2 H2 106.4 . . ?
C3 C2 H2 106.4 . . ?
P1 C2 H2 106.4 . . ?
C2 C7 C6 111.0(3) . . ?
C2 C7 H7A 109.4 . . ?
C6 C7 H7A 109.4 . . ?
C2 C7 H7B 109.4 . . ?
C6 C7 H7B 109.4 . . ?
H7A C7 H7B 108.0 . . ?
C12 C13 C8 111.4(2) . . ?
C12 C13 H13A 109.3 . . ?
C8 C13 H13A 109.3 . . ?
C12 C13 H13B 109.3 . . ?
C8 C13 H13B 109.3 . . ?
H13A C13 H13B 108.0 . . ?
C17 C18 C19 112.1(2) . . ?
C17 C18 H18A 109.2 . . ?
C19 C18 H18A 109.2 . . ?
C17 C18 H18B 109.2 . . ?
C19 C18 H18B 109.2 . . ?
H18A C18 H18B 107.9 . . ?
C9 C8 C13 110.2(2) . . ?
C9 C8 P1 111.24(19) . . ?
C13 C8 P1 109.62(19) . . ?
C9 C8 H8 108.6 . . ?
C13 C8 H8 108.6 . . ?
P1 C8 H8 108.6 . . ?
C11 C10 C9 111.4(2) . . ?
C11 C10 H10A 109.3 . . ?
C9 C10 H10A 109.3 . . ?
C11 C10 H10B 109.3 . . ?
C9 C10 H10B 109.3 . . ?
H10A C10 H10B 108.0 . . ?
C17 C16 C15 111.0(3) . . ?
C17 C16 H16A 109.4 . . ?
C15 C16 H16A 109.4 . . ?
C17 C16 H16B 109.4 . . ?
C15 C16 H16B 109.4 . . ?
H16A C16 H16B 108.0 . . ?
C14 C15 C16 110.9(2) . . ?
C14 C15 H15A 109.5 . . ?
C16 C15 H15A 109.5 . . ?
C14 C15 H15B 109.5 . . ?
C16 C15 H15B 109.5 . . ?
H15A C15 H15B 108.0 . . ?
C10 C9 C8 111.3(2) . . ?
C10 C9 H9A 109.4 . . ?
C8 C9 H9A 109.4 . . ?
C10 C9 H9B 109.4 . . ?
C8 C9 H9B 109.4 . . ?
H9A C9 H9B 108.0 . . ?
C11 C12 C13 111.5(3) . . ?
C11 C12 H12A 109.3 . . ?
C13 C12 H12A 109.3 . . ?
C11 C12 H12B 109.3 . . ?
C13 C12 H12B 109.3 . . ?
H12A C12 H12B 108.0 . . ?
C5 C4 C3 112.0(3) . . ?
C5 C4 H4A 109.2 . . ?
C3 C4 H4A 109.2 . . ?
C5 C4 H4B 109.2 . . ?
C3 C4 H4B 109.2 . . ?
H4A C4 H4B 107.9 . . ?
C12 C11 C10 111.1(2) . . ?
C12 C11 H11A 109.4 . . ?
C10 C11 H11A 109.4 . . ?
C12 C11 H11B 109.4 . . ?
C10 C11 H11B 109.4 . . ?
H11A C11 H11B 108.0 . . ?
C4 C5 C6 111.2(3) . . ?
C4 C5 H5A 109.4 . . ?
C6 C5 H5A 109.4 . . ?
C4 C5 H5B 109.4 . . ?
C6 C5 H5B 109.4 . . ?
H5A C5 H5B 108.0 . . ?
C5 C6 C7 111.2(3) . . ?
C5 C6 H6A 109.4 . . ?
C7 C6 H6A 109.4 . . ?
C5 C6 H6B 109.4 . . ?
C7 C6 H6B 109.4 . . ?
H6A C6 H6B 108.0 . . ?
C16 C17 C18 111.2(3) . . ?
C16 C17 H17A 109.4 . . ?
C18 C17 H17A 109.4 . . ?
C16 C17 H17B 109.4 . . ?
C18 C17 H17B 109.4 . . ?
H17A C17 H17B 108.0 . . ?
C4 C3 C2 111.0(3) . . ?
C4 C3 H3A 109.4 . . ?
C2 C3 H3A 109.4 . . ?
C4 C3 H3B 109.4 . . ?
C2 C3 H3B 109.4 . . ?
H3A C3 H3B 108.0 . . ?
N1 C1 S1 179.5(3) . . ?
C1 N1 Ag1 163.6(2) . 3_666 ?

loop_
_geom_bond_atom_site_label_1
_geom_bond_atom_site_label_2
_geom_bond_distance
_geom_bond_site_symmetry_2
_geom_bond_publ_flag
Ag1 N1 2.131(3) 3_666 ?
Ag1 P1 2.3588(7) . ?
Ag1 S1 2.6720(8) . ?
P1 C2 1.836(3) . ?
P1 C8 1.836(3) . ?
P1 C14 1.858(3) . ?
S1 C1 1.641(3) . ?
C19 C14 1.522(4) . ?
C19 C18 1.527(4) . ?
C19 H19A 0.9900 . ?
C19 H19B 0.9900 . ?
C14 C15 1.524(4) . ?
C14 H14 1.0000 . ?
C2 C7 1.523(4) . ?
C2 C3 1.535(4) . ?
C2 H2 1.0000 . ?
C7 C6 1.525(4) . ?
C7 H7A 0.9900 . ?
C7 H7B 0.9900 . ?
C13 C12 1.525(4) . ?
C13 C8 1.531(4) . ?
C13 H13A 0.9900 . ?
C13 H13B 0.9900 . ?
C18 C17 1.521(5) . ?
C18 H18A 0.9900 . ?
C18 H18B 0.9900 . ?
C8 C9 1.530(4) . ?
C8 H8 1.0000 . ?
C10 C11 1.519(4) . ?
C10 C9 1.526(4) . ?
C10 H10A 0.9900 . ?
C10 H10B 0.9900 . ?
C16 C17 1.518(4) . ?
C16 C15 1.527(4) . ?
C16 H16A 0.9900 . ?
C16 H16B 0.9900 . ?
C15 H15A 0.9900 . ?
C15 H15B 0.9900 . ?
C9 H9A 0.9900 . ?
C9 H9B 0.9900 . ?
C12 C11 1.512(4) . ?
C12 H12A 0.9900 . ?
C12 H12B 0.9900 . ?
C4 C5 1.510(5) . ?
C4 C3 1.521(4) . ?
C4 H4A 0.9900 . ?
C4 H4B 0.9900 . ?
C11 H11A 0.9900 . ?
C11 H11B 0.9900 . ?
C5 C6 1.522(5) . ?
C5 H5A 0.9900 . ?
C5 H5B 0.9900 . ?
C6 H6A 0.9900 . ?
C6 H6B 0.9900 . ?
C17 H17A 0.9900 . ?
C17 H17B 0.9900 . ?
C3 H3A 0.9900 . ?
C3 H3B 0.9900 . ?
C1 N1 1.151(4) . ?
N1 Ag1 2.131(3) 3_666 ?
